data_4337844
loop_
_publ_author_name
'Moore, Cameron M.'
'Quist, David A.'
'Kampf, Jeff W.'
'Szymczak, Nathaniel K.'

_publ_section_title
;
 A 3-Fold-Symmetric Ligand Based on 2-Hydroxypyridine: Regulation of
 Ligand Binding by Hydrogen Bonding.
;
_journal_issue 7
_journal_name_full 'Inorganic chemistry'
_journal_page_first 3278
_journal_paper_doi 10.1021/ic5003594
_journal_volume 53
_journal_year 2014
_chemical_formula_moiety 'C18 H18 Cl Cu N4 O3, F6 P'
_chemical_formula_sum 'C18 H18 Cl Cu F6 N4 O3 P'
_chemical_formula_weight 582.32
_chemical_name_systematic
; 
 ? 
;
_space_group_IT_number 14
_symmetry_cell_setting monoclinic
_symmetry_space_group_name_Hall '-P 2ybc'
_symmetry_space_group_name_H-M 'P 1 21/c 1'
_atom_sites_solution_hydrogens geom
_atom_sites_solution_primary direct
_atom_sites_solution_secondary difmap
_audit_creation_method SHELXL-97
_cell_angle_alpha 90.00
_cell_angle_beta 93.677(7)
_cell_angle_gamma 90.00
_cell_formula_units_Z 8
_cell_length_a 15.9813(3)
_cell_length_b 9.9195(2)
_cell_length_c 27.990(2)
_cell_measurement_reflns_used 70266
_cell_measurement_temperature 85(2)
_cell_measurement_theta_max 68.30
_cell_measurement_theta_min 2.80
_cell_volume 4428.0(3)
_computing_cell_refinement 'CrystalClear-SM Expert 2.0 r12'
_computing_data_collection 'CrystalClear-SM Expert 2.0 r12 (Rigaku, 2011)'
_computing_data_reduction 'CrystalClear-SM Expert 2.0 r12'
_computing_molecular_graphics 'Bruker SHELXTL'
_computing_publication_material 'Bruker SHELXTL'
_computing_structure_refinement 'SHELXL-97 (Sheldrick, 1997)'
_computing_structure_solution 'SHELXS-97 (Sheldrick, 1990)'
_diffrn_ambient_temperature 85(2)
_diffrn_detector_area_resol_mean 29.257
_diffrn_measured_fraction_theta_full 0.989
_diffrn_measured_fraction_theta_max 0.989
_diffrn_measurement_device_type 'Rigaku Saturn944+ CCD'
_diffrn_measurement_method \w
_diffrn_radiation_monochromator confocal
_diffrn_radiation_source 'micro-focus rotating anode'
_diffrn_radiation_type CuK\a
_diffrn_radiation_wavelength 1.54178
_diffrn_reflns_av_R_equivalents 0.0581
_diffrn_reflns_av_sigmaI/netI 0.0253
_diffrn_reflns_limit_h_max 18
_diffrn_reflns_limit_h_min -16
_diffrn_reflns_limit_k_max 11
_diffrn_reflns_limit_k_min -11
_diffrn_reflns_limit_l_max 33
_diffrn_reflns_limit_l_min -33
_diffrn_reflns_number 118024
_diffrn_reflns_theta_full 68.24
_diffrn_reflns_theta_max 68.24
_diffrn_reflns_theta_min 2.77
_exptl_absorpt_coefficient_mu 3.941
_exptl_absorpt_correction_T_max 0.6492
_exptl_absorpt_correction_T_min 0.5062
_exptl_absorpt_correction_type multi-scan
_exptl_absorpt_process_details
;
    Higashi, T. (1995). Program for Absorption Correction.
    Rigaku Corporation, Tokyo, Japan.
;
_exptl_crystal_colour green
_exptl_crystal_density_diffrn 1.747
_exptl_crystal_density_method 'not measured'
_exptl_crystal_description needle
_exptl_crystal_F_000 2344
_exptl_crystal_size_max 0.20
_exptl_crystal_size_mid 0.12
_exptl_crystal_size_min 0.12
_refine_diff_density_max 1.417
_refine_diff_density_min -1.362
_refine_diff_density_rms 0.122
_refine_ls_extinction_method none
_refine_ls_goodness_of_fit_ref 1.041
_refine_ls_hydrogen_treatment mixed
_refine_ls_matrix_type full
_refine_ls_number_parameters 748
_refine_ls_number_reflns 8006
_refine_ls_number_restraints 201
_refine_ls_restrained_S_all 1.033
_refine_ls_R_factor_all 0.0829
_refine_ls_R_factor_gt 0.0791
_refine_ls_shift/su_max 0.001
_refine_ls_shift/su_mean 0.000
_refine_ls_structure_factor_coef Fsqd
_refine_ls_weighting_details 'calc w=1/[\s^2^(Fo^2^)+(0.1266P)^2^+16.8489P] where P=(Fo^2^+2Fc^2^)/3'
_refine_ls_weighting_scheme calc
_refine_ls_wR_factor_gt 0.2167
_refine_ls_wR_factor_ref 0.2207
_reflns_number_gt 7324
_reflns_number_total 8006
_reflns_threshold_expression >2sigma(I)
_cod_data_source_file ic5003594_si_004.cif
_cod_data_source_block cm519b
_cod_depositor_comments 'Adding full bibliography for 4337842--4337844.cif.'
_cod_original_cell_volume 4428.1(3)
_cod_original_sg_symbol_H-M P2(1)/c
_cod_database_code 4337844

loop_
_symmetry_equiv_pos_as_xyz
'x, y, z'
'-x, y+1/2, -z+1/2'
'-x, -y, -z'
'x, -y-1/2, z-1/2'

loop_
_atom_site_label
_atom_site_type_symbol
_atom_site_fract_x
_atom_site_fract_y
_atom_site_fract_z
_atom_site_U_iso_or_equiv
_atom_site_adp_type
_atom_site_occupancy
_atom_site_symmetry_multiplicity
_atom_site_calc_flag
_atom_site_refinement_flags
_atom_site_disorder_assembly
_atom_site_disorder_group
Cu1 Cu 0.16008(3) 0.38036(5) 0.094957(17) 0.03017(13) Uani 1 1 d D . .
Cl1 Cl 0.13475(11) 0.24456(16) 0.03068(5) 0.0819(4) Uani 1 1 d D . .
O1 O 0.1746(3) 0.5004(5) -0.02011(13) 0.0864(14) Uani 1 1 d D . .
H1 H 0.1708(3) 0.4244(14) -0.0061(3) 0.130 Uiso 1 1 calc RD . .
O2 O -0.0188(3) 0.2005(5) 0.07917(17) 0.1100(16) Uani 1 1 d D . .
H2 H 0.0243(8) 0.2160(6) 0.0640(3) 0.165 Uiso 1 1 calc RD . .
O3 O 0.2877(4) 0.1247(4) 0.0703(2) 0.1152(19) Uani 1 1 d D . .
H3 H 0.2365(10) 0.1445(5) 0.0652(2) 0.173 Uiso 1 1 calc RD . .
N1 N 0.1549(2) 0.5674(3) 0.05617(11) 0.0403(8) Uani 1 1 d D . .
N2 N 0.18269(19) 0.5071(3) 0.14938(10) 0.0327(7) Uani 1 1 d D . .
N3 N 0.05849(17) 0.3295(3) 0.13464(10) 0.0300(6) Uani 1 1 d D . .
N4 N 0.2808(2) 0.3163(3) 0.11480(11) 0.0396(8) Uani 1 1 d D . .
C1 C 0.1647(3) 0.5996(5) 0.01124(16) 0.0601(13) Uani 1 1 d D . .
C2 C 0.1688(4) 0.7342(6) -0.00477(19) 0.0736(16) Uani 1 1 d D . .
H2A H 0.1789 0.7532 -0.0372 0.088 Uiso 1 1 calc R . .
C3 C 0.1584(4) 0.8339(6) 0.0259(2) 0.0806(18) Uani 1 1 d D . .
H3A H 0.1563 0.9246 0.0150 0.097 Uiso 1 1 calc R . .
C4 C 0.1508(4) 0.8054(5) 0.0730(2) 0.0761(18) Uani 1 1 d D . .
H4A H 0.1476 0.8761 0.0957 0.091 Uiso 1 1 calc R . .
C5 C 0.1479(4) 0.6731(4) 0.08715(17) 0.0592(14) Uani 1 1 d D . .
C6 C 0.1334(4) 0.6309(4) 0.13828(17) 0.0592(13) Uani 1 1 d D . .
H6A H 0.1515 0.7038 0.1608 0.071 Uiso 1 1 calc R . .
H6B H 0.0731 0.6134 0.1415 0.071 Uiso 1 1 calc R . .
C7 C 0.1506(3) 0.4395(5) 0.19249(14) 0.0499(11) Uani 1 1 d D . .
H7A H 0.1900 0.3677 0.2040 0.060 Uiso 1 1 calc R . .
H7B H 0.1462 0.5060 0.2186 0.060 Uiso 1 1 calc R . .
C8 C 0.0664(3) 0.3800(4) 0.17928(15) 0.0465(10) Uani 1 1 d D . .
C9 C 0.0054(3) 0.3664(5) 0.21141(18) 0.0595(13) Uani 1 1 d D . .
H9A H 0.0115 0.4085 0.2419 0.071 Uiso 1 1 calc R . .
C10 C -0.0639(3) 0.2916(4) 0.19868(19) 0.0572(12) Uani 1 1 d D . .
H10A H -0.1066 0.2801 0.2204 0.069 Uiso 1 1 calc R . .
C11 C -0.0717(3) 0.2330(5) 0.1544(2) 0.0711(16) Uani 1 1 d D . .
H11A H -0.1195 0.1803 0.1449 0.085 Uiso 1 1 calc R . .
C12 C -0.0079(3) 0.2524(5) 0.12362(18) 0.0560(12) Uani 1 1 d D . .
C13 C 0.2720(3) 0.5321(5) 0.15476(18) 0.0638(14) Uani 1 1 d D . .
H13A H 0.2873 0.5683 0.1871 0.077 Uiso 1 1 calc R . .
H13B H 0.2880 0.5993 0.1309 0.077 Uiso 1 1 calc R . .
C14 C 0.3176(3) 0.4012(6) 0.14755(18) 0.0602(14) Uani 1 1 d D . .
C15 C 0.3952(3) 0.3752(8) 0.1692(2) 0.088(2) Uani 1 1 d D . .
H15A H 0.4189 0.4336 0.1934 0.105 Uiso 1 1 calc R . .
C16 C 0.4384(4) 0.2625(7) 0.1554(2) 0.095(2) Uani 1 1 d D . .
H16A H 0.4923 0.2426 0.1699 0.114 Uiso 1 1 calc R . .
C17 C 0.4039(4) 0.1814(6) 0.1213(3) 0.096(2) Uani 1 1 d D . .
H17A H 0.4341 0.1061 0.1103 0.115 Uiso 1 1 calc R . .
C18 C 0.3228(3) 0.2090(5) 0.1020(2) 0.0695(14) Uani 1 1 d D . .
Cu2 Cu 0.64609(4) 0.69923(6) 0.086562(19) 0.03750(14) Uani 1 1 d D . .
Cl2 Cl 0.60657(10) 0.84968(15) 0.02767(5) 0.0729(4) Uani 1 1 d D . .
O4 O 0.6008(2) 0.6014(3) -0.03095(12) 0.0598(9) Uani 1 1 d D . .
H4 H 0.6017(2) 0.6739(13) -0.0152(3) 0.090 Uiso 1 1 calc RD . .
O5 O 0.7730(3) 0.9473(4) 0.05187(14) 0.0712(11) Uani 1 1 d D . .
H5 H 0.7213(9) 0.9281(5) 0.04898(15) 0.107 Uiso 1 1 calc RD . .
O6 O 0.4670(3) 0.8814(4) 0.08579(14) 0.0748(11) Uani 1 1 d D . .
H6 H 0.5020(7) 0.8572(6) 0.0661(4) 0.112 Uiso 1 1 calc RD . .
N5 N 0.6175(2) 0.5187(4) 0.04524(12) 0.0478(9) Uani 1 1 d D . .
N6 N 0.6759(2) 0.5644(3) 0.13719(12) 0.0463(9) Uani 1 1 d D . .
N7 N 0.7723(2) 0.7530(3) 0.09646(11) 0.0410(8) Uani 1 1 d DU . .
N8 N 0.5542(2) 0.7461(4) 0.13424(11) 0.0421(8) Uani 1 1 d D . .
C19 C 0.6107(2) 0.4976(4) -0.00101(14) 0.0423(10) Uani 1 1 d D . .
C20 C 0.6085(3) 0.3671(5) -0.02125(16) 0.0468(11) Uani 1 1 d D . .
H20A H 0.6016 0.3555 -0.0550 0.056 Uiso 1 1 calc R . .
C21 C 0.6161(4) 0.2597(5) 0.00792(18) 0.0607(14) Uani 1 1 d D . .
H21A H 0.6191 0.1714 -0.0050 0.073 Uiso 1 1 calc R . .
C22 C 0.6197(3) 0.2794(5) 0.05745(18) 0.0550(12) Uani 1 1 d D . .
H22A H 0.6221 0.2050 0.0789 0.066 Uiso 1 1 calc R . .
C23 C 0.6196(3) 0.4089(4) 0.07407(16) 0.0498(11) Uani 1 1 d D . .
C24 C 0.6220(3) 0.4423(5) 0.12711(16) 0.0538(12) Uani 1 1 d D . .
H24A H 0.5645 0.4600 0.1367 0.065 Uiso 1 1 calc R . .
H24B H 0.6450 0.3648 0.1460 0.065 Uiso 1 1 calc R . .
C25 C 0.7637(3) 0.5339(5) 0.13448(18) 0.0564(12) Uani 1 1 d DU . .
H25A H 0.7713 0.4705 0.1078 0.068 Uiso 1 1 calc R . .
H25B H 0.7857 0.4907 0.1646 0.068 Uiso 1 1 calc R . .
C26 C 0.8110(3) 0.6632(5) 0.12646(16) 0.0517(11) Uani 1 1 d DU . .
C27 C 0.8895(3) 0.6880(7) 0.1472(2) 0.0694(15) Uani 1 1 d DU . .
H27A H 0.9152 0.6272 0.1699 0.083 Uiso 1 1 calc R . .
C28 C 0.9307(3) 0.8048(6) 0.1341(2) 0.0750(15) Uani 1 1 d DU . .
H28A H 0.9847 0.8252 0.1485 0.090 Uiso 1 1 calc R . .
C29 C 0.8934(3) 0.8913(5) 0.1003(2) 0.0681(14) Uani 1 1 d DU . .
H29A H 0.9224 0.9679 0.0895 0.082 Uiso 1 1 calc R . .
C30 C 0.8120(3) 0.8622(4) 0.08260(15) 0.0463(10) Uani 1 1 d DU . .
C31 C 0.6547(3) 0.6253(5) 0.18314(16) 0.0538(12) Uani 1 1 d D . .
H31A H 0.6976 0.6932 0.1933 0.065 Uiso 1 1 calc R . .
H31B H 0.6545 0.5547 0.2081 0.065 Uiso 1 1 calc R . .
C32 C 0.5711(3) 0.6902(5) 0.17768(15) 0.0517(11) Uani 1 1 d D . .
C33 C 0.5163(4) 0.6974(6) 0.21328(19) 0.0698(15) Uani 1 1 d D . .
H33A H 0.5286 0.6533 0.2430 0.084 Uiso 1 1 calc R . .
C34 C 0.4433(3) 0.7694(6) 0.2052(2) 0.0745(15) Uani 1 1 d D . .
H34A H 0.4040 0.7746 0.2292 0.089 Uiso 1 1 calc R . .
C35 C 0.4283(3) 0.8319(5) 0.1632(2) 0.0707(16) Uani 1 1 d D . .
H35A H 0.3787 0.8839 0.1575 0.085 Uiso 1 1 calc R . .
C36 C 0.4851(3) 0.8210(5) 0.12784(17) 0.0517(11) Uani 1 1 d D . .
P1 P 0.19259(16) 0.0096(3) 0.20190(9) 0.0281(7) Uani 0.418(4) 1 d PD A 1
F1 F 0.1479(5) 0.1300(6) 0.2267(3) 0.081(3) Uani 0.418(4) 1 d PD A 1
F2 F 0.2781(3) 0.0908(7) 0.2069(2) 0.058(2) Uani 0.418(4) 1 d PD A 1
F3 F 0.2123(5) -0.0518(8) 0.25325(18) 0.108(3) Uani 0.418(4) 1 d PD A 1
F4 F 0.2372(4) -0.1105(6) 0.1766(2) 0.0497(19) Uani 0.418(4) 1 d PD A 1
F5 F 0.1720(5) 0.0756(6) 0.15141(16) 0.056(2) Uani 0.418(4) 1 d PD A 1
F6 F 0.1078(3) -0.0720(7) 0.1972(2) 0.053(2) Uani 0.418(4) 1 d PD A 1
P1A P 0.18423(17) 0.0097(2) 0.20110(8) 0.0419(7) Uani 0.582(4) 1 d PD A 2
F1A F 0.1233(5) 0.0960(7) 0.2306(2) 0.120(3) Uani 0.582(4) 1 d PD A 2
F2A F 0.2525(4) 0.1248(6) 0.2083(2) 0.097(3) Uani 0.582(4) 1 d PD A 2
F3A F 0.2194(5) -0.0616(5) 0.24851(19) 0.090(3) Uani 0.582(4) 1 d PD A 2
F4A F 0.2453(4) -0.0758(7) 0.1707(3) 0.088(3) Uani 0.582(4) 1 d PD A 2
F5A F 0.1492(5) 0.0788(6) 0.15341(19) 0.078(2) Uani 0.582(4) 1 d PD A 2
F6A F 0.1160(3) -0.1046(6) 0.1937(2) 0.080(2) Uani 0.582(4) 1 d PD A 2
P2 P 0.30220(14) 0.5638(2) 0.31162(7) 0.0286(5) Uani 0.521(3) 1 d PD B 1
F7 F 0.2179(3) 0.4808(5) 0.31036(17) 0.0557(13) Uani 0.521(3) 1 d PD B 1
F8 F 0.3871(3) 0.6479(6) 0.3104(2) 0.0577(14) Uani 0.521(3) 1 d PD B 1
F9 F 0.3380(3) 0.4881(5) 0.35821(16) 0.0498(12) Uani 0.521(3) 1 d PD B 1
F10 F 0.3421(4) 0.4560(5) 0.27867(18) 0.0622(17) Uani 0.521(3) 1 d PD B 1
F11 F 0.2679(4) 0.6443(5) 0.26516(15) 0.0522(15) Uani 0.521(3) 1 d PD B 1
F12 F 0.2655(3) 0.6784(4) 0.34365(17) 0.0406(13) Uani 0.521(3) 1 d PD B 1
P2A P 0.31529(19) 0.5677(3) 0.31518(10) 0.0398(8) Uani 0.479(3) 1 d PD B 2
F7A F 0.2764(5) 0.4270(6) 0.3272(3) 0.107(3) Uani 0.479(3) 1 d PD B 2
F8A F 0.3557(5) 0.7082(6) 0.3022(3) 0.088(3) Uani 0.479(3) 1 d PD B 2
F9A F 0.3884(4) 0.5474(7) 0.3551(2) 0.082(2) Uani 0.479(3) 1 d PD B 2
F10A F 0.3689(5) 0.4964(8) 0.2773(3) 0.095(3) Uani 0.479(3) 1 d PD B 2
F11A F 0.2432(4) 0.5976(8) 0.2744(2) 0.095(3) Uani 0.479(3) 1 d PD B 2
F12A F 0.2588(4) 0.6399(7) 0.3519(2) 0.074(2) Uani 0.479(3) 1 d PD B 2

loop_
_atom_site_aniso_label
_atom_site_aniso_U_11
_atom_site_aniso_U_22
_atom_site_aniso_U_33
_atom_site_aniso_U_23
_atom_site_aniso_U_13
_atom_site_aniso_U_12
Cu1 0.0338(3) 0.0294(3) 0.0277(2) -0.00753(19) 0.0048(2) -0.0055(2)
Cl1 0.1075(11) 0.0723(8) 0.0680(8) -0.0228(7) 0.0219(7) -0.0281(8)
O1 0.118(3) 0.097(3) 0.0438(19) -0.003(2) 0.000(2) 0.025(3)
O2 0.100(3) 0.140(4) 0.092(3) -0.054(3) 0.023(2) -0.079(3)
O3 0.161(4) 0.050(2) 0.142(4) -0.025(2) 0.066(4) 0.027(3)
N1 0.0395(17) 0.0459(18) 0.0356(16) 0.0079(14) 0.0046(13) 0.0027(14)
N2 0.0420(16) 0.0282(14) 0.0285(14) -0.0061(11) 0.0063(12) -0.0067(12)
N3 0.0262(14) 0.0302(14) 0.0338(14) 0.0006(12) 0.0022(11) 0.0007(11)
N4 0.0381(16) 0.0412(17) 0.0413(16) 0.0115(14) 0.0178(13) 0.0029(14)
C1 0.070(3) 0.070(3) 0.041(2) 0.010(2) 0.009(2) 0.020(3)
C2 0.082(4) 0.083(4) 0.057(3) 0.035(3) 0.018(3) 0.019(3)
C3 0.093(4) 0.062(3) 0.092(4) 0.038(3) 0.034(3) 0.015(3)
C4 0.108(5) 0.042(3) 0.079(4) 0.018(3) 0.009(3) 0.002(3)
C5 0.088(4) 0.035(2) 0.055(3) 0.0078(19) 0.007(2) -0.003(2)
C6 0.090(4) 0.036(2) 0.054(3) -0.0006(19) 0.023(2) 0.000(2)
C7 0.065(3) 0.049(2) 0.037(2) -0.0042(18) 0.0078(19) -0.013(2)
C8 0.041(2) 0.049(2) 0.051(2) -0.0147(18) 0.0166(18) -0.0099(18)
C9 0.060(3) 0.065(3) 0.057(3) -0.015(2) 0.029(2) -0.007(2)
C10 0.048(2) 0.035(2) 0.094(3) 0.013(2) 0.041(2) 0.0104(18)
C11 0.054(3) 0.048(3) 0.115(4) -0.008(3) 0.036(3) -0.018(2)
C12 0.046(2) 0.050(2) 0.075(3) -0.013(2) 0.017(2) -0.021(2)
C13 0.068(3) 0.074(3) 0.049(2) -0.005(2) 0.004(2) -0.035(3)
C14 0.030(2) 0.091(4) 0.059(3) 0.008(3) 0.0028(19) -0.001(2)
C15 0.035(3) 0.149(6) 0.078(4) 0.038(4) -0.004(2) -0.011(3)
C16 0.051(3) 0.127(5) 0.110(4) 0.085(4) 0.029(3) 0.028(3)
C17 0.079(3) 0.076(3) 0.140(5) 0.060(3) 0.059(3) 0.044(3)
C18 0.073(3) 0.054(3) 0.087(3) 0.030(2) 0.046(3) 0.029(2)
Cu2 0.0452(3) 0.0335(3) 0.0351(3) 0.0079(2) 0.0129(2) 0.0021(2)
Cl2 0.0766(9) 0.0683(8) 0.0737(8) 0.0062(7) 0.0046(7) 0.0051(7)
O4 0.063(2) 0.0547(18) 0.0605(19) 0.0188(16) -0.0080(16) -0.0023(16)
O5 0.079(2) 0.0531(19) 0.085(2) 0.0310(18) 0.0289(19) -0.0017(18)
O6 0.083(3) 0.071(2) 0.069(2) -0.0147(19) -0.007(2) 0.031(2)
N5 0.059(2) 0.0425(18) 0.0422(18) 0.0088(15) 0.0070(16) 0.0030(16)
N6 0.063(2) 0.0389(17) 0.0384(17) 0.0092(14) 0.0131(15) 0.0029(16)
N7 0.0362(16) 0.0489(18) 0.0393(16) 0.0098(14) 0.0133(13) 0.0071(14)
N8 0.0383(17) 0.0530(19) 0.0353(16) -0.0077(15) 0.0044(13) -0.0149(15)
C19 0.034(2) 0.045(2) 0.048(2) 0.0115(18) 0.0078(16) 0.0009(16)
C20 0.037(2) 0.059(3) 0.045(2) -0.0027(19) 0.0004(17) 0.0021(18)
C21 0.072(3) 0.042(2) 0.066(3) -0.004(2) -0.012(2) 0.009(2)
C22 0.056(3) 0.046(2) 0.063(3) 0.006(2) -0.002(2) 0.004(2)
C23 0.046(2) 0.047(2) 0.057(2) 0.009(2) 0.006(2) -0.0003(19)
C24 0.057(3) 0.049(2) 0.056(3) 0.011(2) 0.015(2) 0.001(2)
C25 0.057(3) 0.058(3) 0.053(2) 0.021(2) 0.003(2) 0.008(2)
C26 0.037(2) 0.070(3) 0.049(2) 0.010(2) 0.0088(17) 0.0131(19)
C27 0.044(2) 0.101(4) 0.062(3) -0.011(3) -0.005(2) 0.016(2)
C28 0.039(2) 0.101(4) 0.084(3) -0.056(3) -0.010(2) 0.011(2)
C29 0.053(3) 0.063(3) 0.091(3) -0.036(2) 0.021(2) -0.014(2)
C30 0.047(2) 0.046(2) 0.046(2) -0.0073(18) 0.0146(17) -0.0028(18)
C31 0.059(3) 0.059(3) 0.044(2) 0.008(2) 0.008(2) 0.002(2)
C32 0.046(2) 0.065(3) 0.046(2) 0.002(2) 0.0152(18) -0.011(2)
C33 0.081(3) 0.080(4) 0.052(3) -0.004(3) 0.029(2) -0.022(3)
C34 0.068(3) 0.068(3) 0.093(4) -0.030(3) 0.051(3) -0.027(3)
C35 0.049(3) 0.058(3) 0.108(4) -0.039(3) 0.030(3) -0.021(2)
C36 0.038(2) 0.050(2) 0.067(3) -0.024(2) 0.0080(19) -0.0046(18)
P1 0.0264(12) 0.0284(13) 0.0302(13) -0.0005(11) 0.0062(10) -0.0057(10)
F1 0.076(5) 0.077(4) 0.090(5) -0.061(4) 0.002(4) 0.017(4)
F2 0.058(4) 0.076(4) 0.041(3) -0.010(3) 0.011(3) -0.040(3)
F3 0.131(6) 0.158(7) 0.029(3) 0.046(4) -0.032(4) -0.120(5)
F4 0.030(3) 0.040(3) 0.079(5) -0.003(3) 0.003(3) 0.006(2)
F5 0.112(6) 0.037(3) 0.019(3) 0.017(2) -0.003(3) -0.014(4)
F6 0.023(3) 0.099(5) 0.040(3) -0.034(3) 0.013(2) -0.011(3)
P1A 0.0523(15) 0.0403(13) 0.0331(12) 0.0155(10) 0.0019(10) -0.0007(11)
F1A 0.164(6) 0.107(6) 0.101(4) 0.006(4) 0.094(4) 0.020(5)
F2A 0.148(6) 0.073(4) 0.072(4) 0.020(3) 0.012(4) -0.073(4)
F3A 0.128(6) 0.049(3) 0.085(5) 0.042(3) -0.055(4) -0.030(4)
F4A 0.063(4) 0.066(4) 0.139(6) 0.000(4) 0.034(4) 0.024(3)
F5A 0.103(5) 0.062(4) 0.067(4) 0.008(3) -0.014(3) 0.043(3)
F6A 0.066(4) 0.096(4) 0.078(4) 0.008(3) -0.009(3) -0.053(3)
P2 0.0303(10) 0.0250(10) 0.0305(10) 0.0011(8) 0.0030(8) -0.0007(8)
F7 0.055(3) 0.064(3) 0.048(3) 0.005(2) 0.003(2) -0.034(2)
F8 0.035(2) 0.066(3) 0.072(3) -0.018(3) 0.009(2) -0.016(2)
F9 0.054(3) 0.043(2) 0.052(3) 0.015(2) -0.005(2) 0.009(2)
F10 0.080(4) 0.056(3) 0.051(3) -0.021(2) 0.011(3) 0.022(3)
F11 0.084(4) 0.034(2) 0.038(2) 0.0074(19) 0.000(2) -0.010(2)
F12 0.034(2) 0.039(2) 0.049(3) -0.014(2) 0.0008(19) 0.0012(19)
P2A 0.0361(14) 0.0376(15) 0.0464(15) -0.0111(12) 0.0067(11) -0.0031(11)
F7A 0.089(5) 0.047(4) 0.192(9) 0.007(5) 0.065(5) -0.022(4)
F8A 0.078(5) 0.043(4) 0.143(7) -0.010(4) 0.001(5) -0.011(3)
F9A 0.077(4) 0.091(5) 0.074(4) -0.020(4) -0.021(3) 0.042(4)
F10A 0.114(6) 0.077(5) 0.104(5) 0.008(4) 0.076(4) 0.019(5)
F11A 0.096(5) 0.103(6) 0.079(4) -0.044(4) -0.059(4) 0.026(5)
F12A 0.085(5) 0.085(5) 0.055(4) -0.004(4) 0.025(3) 0.045(4)

loop_
_atom_type_symbol
_atom_type_description
_atom_type_scat_dispersion_real
_atom_type_scat_dispersion_imag
_atom_type_scat_source
C C 0.0181 0.0091 'International Tables Vol C Tables 4.2.6.8 and 6.1.1.4'
H H 0.0000 0.0000 'International Tables Vol C Tables 4.2.6.8 and 6.1.1.4'
N N 0.0311 0.0180 'International Tables Vol C Tables 4.2.6.8 and 6.1.1.4'
O O 0.0492 0.0322 'International Tables Vol C Tables 4.2.6.8 and 6.1.1.4'
F F 0.0727 0.0534 'International Tables Vol C Tables 4.2.6.8 and 6.1.1.4'
P P 0.2955 0.4335 'International Tables Vol C Tables 4.2.6.8 and 6.1.1.4'
Cl Cl 0.3639 0.7018 'International Tables Vol C Tables 4.2.6.8 and 6.1.1.4'
Cu Cu -1.9646 0.5888 'International Tables Vol C Tables 4.2.6.8 and 6.1.1.4'

loop_
_geom_angle_atom_site_label_1
_geom_angle_atom_site_label_2
_geom_angle_atom_site_label_3
_geom_angle
N2 Cu1 N4 82.43(13)
N2 Cu1 N3 81.64(12)
N4 Cu1 N3 121.73(12)
N2 Cu1 N1 80.83(12)
N4 Cu1 N1 113.90(13)
N3 Cu1 N1 118.12(12)
N2 Cu1 Cl1 177.30(10)
N4 Cu1 Cl1 98.43(11)
N3 Cu1 Cl1 99.99(9)
N1 Cu1 Cl1 96.50(10)
C1 O1 H1 109.5
C12 O2 H2 109.5
C18 O3 H3 109.5
C1 N1 C5 116.0(4)
C1 N1 Cu1 133.5(3)
C5 N1 Cu1 110.1(3)
C13 N2 C6 112.8(4)
C13 N2 C7 112.3(3)
C6 N2 C7 109.6(3)
C13 N2 Cu1 108.5(3)
C6 N2 Cu1 107.2(2)
C7 N2 Cu1 106.2(2)
C12 N3 C8 117.1(3)
C12 N3 Cu1 130.8(3)
C8 N3 Cu1 112.0(2)
C18 N4 C14 118.7(4)
C18 N4 Cu1 130.9(3)
C14 N4 Cu1 110.3(3)
N1 C1 O1 118.4(4)
N1 C1 C2 122.9(5)
O1 C1 C2 118.6(4)
C3 C2 C1 119.3(5)
C3 C2 H2A 120.4
C1 C2 H2A 120.4
C2 C3 C4 119.7(5)
C2 C3 H3A 120.2
C4 C3 H3A 120.2
C3 C4 C5 119.0(5)
C3 C4 H4A 120.5
C5 C4 H4A 120.5
N1 C5 C4 122.9(5)
N1 C5 C6 114.1(4)
C4 C5 C6 123.0(5)
N2 C6 C5 108.3(4)
N2 C6 H6A 110.0
C5 C6 H6A 110.0
N2 C6 H6B 110.0
C5 C6 H6B 110.0
H6A C6 H6B 108.4
C8 C7 N2 109.1(3)
C8 C7 H7A 109.9
N2 C7 H7A 109.9
C8 C7 H7B 109.9
N2 C7 H7B 109.9
H7A C7 H7B 108.3
N3 C8 C9 122.9(4)
N3 C8 C7 114.0(3)
C9 C8 C7 122.8(4)
C10 C9 C8 118.7(4)
C10 C9 H9A 120.6
C8 C9 H9A 120.6
C9 C10 C11 119.6(4)
C9 C10 H10A 120.2
C11 C10 H10A 120.2
C10 C11 C12 118.4(5)
C10 C11 H11A 120.8
C12 C11 H11A 120.8
N3 C12 O2 119.2(4)
N3 C12 C11 122.9(4)
O2 C12 C11 117.6(4)
N2 C13 C14 108.7(4)
N2 C13 H13A 110.0
C14 C13 H13A 110.0
N2 C13 H13B 110.0
C14 C13 H13B 110.0
H13A C13 H13B 108.3
N4 C14 C15 121.7(5)
N4 C14 C13 115.7(4)
C15 C14 C13 122.3(5)
C14 C15 C16 118.8(6)
C14 C15 H15A 120.6
C16 C15 H15A 120.6
C17 C16 C15 119.7(5)
C17 C16 H16A 120.2
C15 C16 H16A 120.2
C16 C17 C18 119.1(6)
C16 C17 H17A 120.5
C18 C17 H17A 120.5
O3 C18 N4 119.5(5)
O3 C18 C17 118.6(5)
N4 C18 C17 121.9(5)
N6 Cu2 N7 83.79(14)
N6 Cu2 N8 80.84(14)
N7 Cu2 N8 124.63(13)
N6 Cu2 N5 81.76(14)
N7 Cu2 N5 116.84(14)
N8 Cu2 N5 113.00(14)
N6 Cu2 Cl2 177.58(12)
N7 Cu2 Cl2 98.58(10)
N8 Cu2 Cl2 98.16(11)
N5 Cu2 Cl2 96.65(10)
C19 O4 H4 109.5
C30 O5 H5 109.5
C36 O6 H6 109.5
C19 N5 C23 117.2(4)
C19 N5 Cu2 131.5(3)
C23 N5 Cu2 110.5(3)
C25 N6 C31 114.1(4)
C25 N6 C24 111.6(4)
C31 N6 C24 109.4(3)
C25 N6 Cu2 107.1(3)
C31 N6 Cu2 106.7(3)
C24 N6 Cu2 107.5(3)
C30 N7 C26 120.9(4)
C30 N7 Cu2 130.3(3)
C26 N7 Cu2 108.3(3)
C36 N8 C32 117.8(4)
C36 N8 Cu2 130.2(3)
C32 N8 Cu2 112.0(3)
N5 C19 O4 119.8(4)
N5 C19 C20 122.8(4)
O4 C19 C20 117.2(4)
C21 C20 C19 118.9(4)
C21 C20 H20A 120.5
C19 C20 H20A 120.5
C20 C21 C22 119.2(4)
C20 C21 H21A 120.4
C22 C21 H21A 120.4
C23 C22 C21 117.9(4)
C23 C22 H22A 121.0
C21 C22 H22A 121.0
N5 C23 C22 123.6(4)
N5 C23 C24 113.9(4)
C22 C23 C24 122.5(4)
N6 C24 C23 109.7(4)
N6 C24 H24A 109.7
C23 C24 H24A 109.7
N6 C24 H24B 109.7
C23 C24 H24B 109.7
H24A C24 H24B 108.2
N6 C25 C26 109.1(4)
N6 C25 H25A 109.9
C26 C25 H25A 109.9
N6 C25 H25B 109.9
C26 C25 H25B 109.9
H25A C25 H25B 108.3
N7 C26 C27 121.1(5)
N7 C26 C25 116.1(4)
C27 C26 C25 122.8(5)
C26 C27 C28 118.3(5)
C26 C27 H27A 120.9
C28 C27 H27A 120.9
C29 C28 C27 120.3(5)
C29 C28 H28A 119.9
C27 C28 H28A 119.9
C28 C29 C30 117.9(5)
C28 C29 H29A 121.1
C30 C29 H29A 121.1
N7 C30 O5 119.6(4)
N7 C30 C29 121.3(4)
O5 C30 C29 119.1(4)
N6 C31 C32 110.0(4)
N6 C31 H31A 109.7
C32 C31 H31A 109.7
N6 C31 H31B 109.7
C32 C31 H31B 109.7
H31A C31 H31B 108.2
N8 C32 C33 122.3(5)
N8 C32 C31 113.5(4)
C33 C32 C31 124.2(4)
C32 C33 C34 118.9(5)
C32 C33 H33A 120.5
C34 C33 H33A 120.5
C35 C34 C33 119.2(5)
C35 C34 H34A 120.4
C33 C34 H34A 120.4
C34 C35 C36 120.1(5)
C34 C35 H35A 120.0
C36 C35 H35A 120.0
N8 C36 O6 119.9(4)
N8 C36 C35 121.4(5)
O6 C36 C35 118.5(4)
F5 P1 F3 178.1(4)
F5 P1 F1 90.3(4)
F3 P1 F1 87.8(4)
F5 P1 F6 90.6(4)
F3 P1 F6 89.9(4)
F1 P1 F6 90.8(4)
F5 P1 F4 89.2(4)
F3 P1 F4 92.7(4)
F1 P1 F4 179.5(4)
F6 P1 F4 89.2(3)
F5 P1 F2 89.9(4)
F3 P1 F2 89.7(4)
F1 P1 F2 89.4(4)
F6 P1 F2 179.5(4)
F4 P1 F2 90.7(3)
F1A P1A F5A 90.5(4)
F1A P1A F3A 90.1(4)
F5A P1A F3A 179.2(4)
F1A P1A F6A 90.8(4)
F5A P1A F6A 89.8(4)
F3A P1A F6A 89.7(3)
F1A P1A F4A 179.1(4)
F5A P1A F4A 88.6(4)
F3A P1A F4A 90.7(4)
F6A P1A F4A 89.4(4)
F1A P1A F2A 89.2(4)
F5A P1A F2A 90.0(4)
F3A P1A F2A 90.6(3)
F6A P1A F2A 179.8(4)
F4A P1A F2A 90.7(4)
F10 P2 F7 90.6(3)
F10 P2 F9 91.3(3)
F7 P2 F9 91.9(3)
F10 P2 F12 176.8(3)
F7 P2 F12 92.3(3)
F9 P2 F12 90.1(3)
F10 P2 F11 89.6(3)
F7 P2 F11 89.7(3)
F9 P2 F11 178.2(3)
F12 P2 F11 89.0(3)
F10 P2 F8 88.0(3)
F7 P2 F8 177.5(3)
F9 P2 F8 90.2(3)
F12 P2 F8 89.0(3)
F11 P2 F8 88.2(3)
F7A P2A F10A 89.1(4)
F7A P2A F9A 91.1(4)
F10A P2A F9A 90.6(4)
F7A P2A F12A 90.7(4)
F10A P2A F12A 178.0(4)
F9A P2A F12A 91.4(4)
F7A P2A F8A 178.7(5)
F10A P2A F8A 89.6(4)
F9A P2A F8A 88.9(4)
F12A P2A F8A 90.5(4)
F7A P2A F11A 92.3(5)
F10A P2A F11A 90.0(4)
F9A P2A F11A 176.5(5)
F12A P2A F11A 88.0(4)
F8A P2A F11A 87.6(4)

loop_
_geom_bond_atom_site_label_1
_geom_bond_atom_site_label_2
_geom_bond_distance
Cu1 N2 1.990(3)
Cu1 N4 2.073(3)
Cu1 N3 2.087(3)
Cu1 N1 2.149(3)
Cu1 Cl1 2.2632(15)
O1 C1 1.335(6)
O1 H1 0.8538
O2 C12 1.347(6)
O2 H2 0.8472
O3 C18 1.318(7)
O3 H3 0.8460
N1 C1 1.317(5)
N1 C5 1.370(6)
N2 C13 1.447(6)
N2 C6 1.481(6)
N2 C7 1.499(5)
N3 C12 1.328(5)
N3 C8 1.345(5)
N4 C18 1.320(6)
N4 C14 1.351(6)
C1 C2 1.411(7)
C2 C3 1.327(8)
C2 H2A 0.9500
C3 C4 1.361(8)
C3 H3A 0.9500
C4 C5 1.372(6)
C4 H4A 0.9500
C5 C6 1.523(6)
C6 H6A 0.9900
C6 H6B 0.9900
C7 C8 1.494(6)
C7 H7A 0.9900
C7 H7B 0.9900
C8 C9 1.374(6)
C9 C10 1.362(7)
C9 H9A 0.9500
C10 C11 1.369(8)
C10 H10A 0.9500
C11 C12 1.388(7)
C11 H11A 0.9500
C13 C14 1.508(7)
C13 H13A 0.9900
C13 H13B 0.9900
C14 C15 1.369(7)
C15 C16 1.383(9)
C15 H15A 0.9500
C16 C17 1.340(9)
C16 H16A 0.9500
C17 C18 1.398(8)
C17 H17A 0.9500
Cu2 N6 1.984(3)
Cu2 N7 2.087(3)
Cu2 N8 2.098(3)
Cu2 N5 2.165(4)
Cu2 Cl2 2.2826(16)
O4 C19 1.331(5)
O4 H4 0.8428
O5 C30 1.331(6)
O5 H5 0.8472
O6 C36 1.336(6)
O6 H6 0.8441
N5 C19 1.309(5)
N5 C23 1.355(5)
N6 C25 1.441(6)
N6 C31 1.479(5)
N6 C24 1.502(6)
N7 C30 1.327(5)
N7 C26 1.347(5)
N8 C36 1.334(5)
N8 C32 1.348(5)
C19 C20 1.412(6)
C20 C21 1.343(6)
C20 H20A 0.9500
C21 C22 1.398(7)
C21 H21A 0.9500
C22 C23 1.366(6)
C22 H22A 0.9500
C23 C24 1.519(6)
C24 H24A 0.9900
C24 H24B 0.9900
C25 C26 1.513(7)
C25 H25A 0.9900
C25 H25B 0.9900
C26 C27 1.371(6)
C27 C28 1.393(8)
C27 H27A 0.9500
C28 C29 1.384(8)
C28 H28A 0.9500
C29 C30 1.391(7)
C29 H29A 0.9500
C31 C32 1.482(6)
C31 H31A 0.9900
C31 H31B 0.9900
C32 C33 1.370(6)
C33 C34 1.374(8)
C33 H33A 0.9500
C34 C35 1.338(8)
C34 H34A 0.9500
C35 C36 1.389(7)
C35 H35A 0.9500
P1 F5 1.573(5)
P1 F3 1.574(5)
P1 F1 1.575(5)
P1 F6 1.577(5)
P1 F4 1.579(5)
P1 F2 1.585(5)
P1A F1A 1.570(6)
P1A F5A 1.571(5)
P1A F3A 1.575(4)
P1A F6A 1.577(5)
P1A F4A 1.581(5)
P1A F2A 1.583(5)
P2 F10 1.573(5)
P2 F7 1.578(4)
P2 F9 1.580(4)
P2 F12 1.583(4)
P2 F11 1.593(4)
P2 F8 1.594(5)
P2A F7A 1.573(6)
P2A F10A 1.574(6)
P2A F9A 1.577(6)
P2A F12A 1.583(5)
P2A F8A 1.588(6)
P2A F11A 1.596(5)

loop_
_geom_hbond_atom_site_label_D
_geom_hbond_atom_site_label_H
_geom_hbond_atom_site_label_A
_geom_hbond_distance_DH
_geom_hbond_distance_HA
_geom_hbond_distance_DA
_geom_hbond_angle_DHA
O1 H1 Cl1 0.85 2.16 2.997(5) 168.3
O2 H2 Cl1 0.85 2.07 2.913(5) 175.6
O3 H3 Cl1 0.85 2.09 2.876(6) 155.0
O4 H4 Cl2 0.84 2.12 2.958(4) 176.8
O5 H5 Cl2 0.85 2.05 2.871(4) 164.7
O6 H6 Cl2 0.84 2.05 2.861(5) 161.9

loop_
_geom_torsion_atom_site_label_1
_geom_torsion_atom_site_label_2
_geom_torsion_atom_site_label_3
_geom_torsion_atom_site_label_4
_geom_torsion
N2 Cu1 N1 C1 157.4(5)
N4 Cu1 N1 C1 80.0(5)
N3 Cu1 N1 C1 -127.2(4)
Cl1 Cu1 N1 C1 -22.2(5)
N2 Cu1 N1 C5 -15.1(3)
N4 Cu1 N1 C5 -92.5(3)
N3 Cu1 N1 C5 60.3(4)
Cl1 Cu1 N1 C5 165.3(3)
N4 Cu1 N2 C13 28.2(3)
N3 Cu1 N2 C13 152.0(3)
N1 Cu1 N2 C13 -87.6(3)
Cl1 Cu1 N2 C13 -81(2)
N4 Cu1 N2 C6 150.2(3)
N3 Cu1 N2 C6 -86.0(3)
N1 Cu1 N2 C6 34.4(3)
Cl1 Cu1 N2 C6 42(2)
N4 Cu1 N2 C7 -92.7(3)
N3 Cu1 N2 C7 31.1(3)
N1 Cu1 N2 C7 151.5(3)
Cl1 Cu1 N2 C7 159(2)
N2 Cu1 N3 C12 170.6(4)
N4 Cu1 N3 C12 -113.7(4)
N1 Cu1 N3 C12 95.8(4)
Cl1 Cu1 N3 C12 -7.2(4)
N2 Cu1 N3 C8 -13.0(3)
N4 Cu1 N3 C8 62.7(3)
N1 Cu1 N3 C8 -87.9(3)
Cl1 Cu1 N3 C8 169.2(3)
N2 Cu1 N4 C18 168.0(4)
N3 Cu1 N4 C18 92.8(4)
N1 Cu1 N4 C18 -115.6(4)
Cl1 Cu1 N4 C18 -14.6(4)
N2 Cu1 N4 C14 -9.4(3)
N3 Cu1 N4 C14 -84.7(3)
N1 Cu1 N4 C14 67.0(3)
Cl1 Cu1 N4 C14 168.0(3)
C5 N1 C1 O1 177.8(5)
Cu1 N1 C1 O1 5.6(8)
C5 N1 C1 C2 0.6(8)
Cu1 N1 C1 C2 -171.6(4)
N1 C1 C2 C3 -3.3(9)
O1 C1 C2 C3 179.5(6)
C1 C2 C3 C4 5.3(10)
C2 C3 C4 C5 -4.7(11)
C1 N1 C5 C4 0.0(8)
Cu1 N1 C5 C4 174.0(5)
C1 N1 C5 C6 177.9(5)
Cu1 N1 C5 C6 -8.2(6)
C3 C4 C5 N1 2.0(10)
C3 C4 C5 C6 -175.6(6)
C13 N2 C6 C5 71.4(5)
C7 N2 C6 C5 -162.8(4)
Cu1 N2 C6 C5 -48.0(4)
N1 C5 C6 N2 36.8(6)
C4 C5 C6 N2 -145.4(6)
C13 N2 C7 C8 -163.0(4)
C6 N2 C7 C8 70.9(4)
Cu1 N2 C7 C8 -44.6(4)
C12 N3 C8 C9 -6.7(7)
Cu1 N3 C8 C9 176.4(4)
C12 N3 C8 C7 167.3(4)
Cu1 N3 C8 C7 -9.6(5)
N2 C7 C8 N3 36.1(5)
N2 C7 C8 C9 -149.9(4)
N3 C8 C9 C10 4.2(8)
C7 C8 C9 C10 -169.3(5)
C8 C9 C10 C11 -0.6(8)
C9 C10 C11 C12 -0.1(8)
C8 N3 C12 O2 179.4(5)
Cu1 N3 C12 O2 -4.4(7)
C8 N3 C12 C11 6.0(7)
Cu1 N3 C12 C11 -177.8(4)
C10 C11 C12 N3 -2.7(8)
C10 C11 C12 O2 -176.2(5)
C6 N2 C13 C14 -159.2(4)
C7 N2 C13 C14 76.5(4)
Cu1 N2 C13 C14 -40.6(4)
C18 N4 C14 C15 -3.1(7)
Cu1 N4 C14 C15 174.7(4)
C18 N4 C14 C13 170.8(4)
Cu1 N4 C14 C13 -11.4(5)
N2 C13 C14 N4 34.9(6)
N2 C13 C14 C15 -151.2(5)
N4 C14 C15 C16 3.2(8)
C13 C14 C15 C16 -170.3(5)
C14 C15 C16 C17 0.0(9)
C15 C16 C17 C18 -3.1(9)
C14 N4 C18 O3 179.6(5)
Cu1 N4 C18 O3 2.4(7)
C14 N4 C18 C17 -0.2(7)
Cu1 N4 C18 C17 -177.5(4)
C16 C17 C18 O3 -176.5(6)
C16 C17 C18 N4 3.3(9)
N6 Cu2 N5 C19 -159.3(4)
N7 Cu2 N5 C19 -80.6(4)
N8 Cu2 N5 C19 124.3(4)
Cl2 Cu2 N5 C19 22.5(4)
N6 Cu2 N5 C23 9.9(3)
N7 Cu2 N5 C23 88.7(3)
N8 Cu2 N5 C23 -66.4(3)
Cl2 Cu2 N5 C23 -168.2(3)
N7 Cu2 N6 C25 -27.5(3)
N8 Cu2 N6 C25 -154.2(3)
N5 Cu2 N6 C25 90.8(3)
Cl2 Cu2 N6 C25 140(3)
N7 Cu2 N6 C31 95.1(3)
N8 Cu2 N6 C31 -31.6(3)
N5 Cu2 N6 C31 -146.6(3)
Cl2 Cu2 N6 C31 -97(3)
N7 Cu2 N6 C24 -147.6(3)
N8 Cu2 N6 C24 85.7(3)
N5 Cu2 N6 C24 -29.3(3)
Cl2 Cu2 N6 C24 20(3)
N6 Cu2 N7 C30 -164.8(4)
N8 Cu2 N7 C30 -90.5(4)
N5 Cu2 N7 C30 117.7(4)
Cl2 Cu2 N7 C30 15.7(4)
N6 Cu2 N7 C26 7.0(3)
N8 Cu2 N7 C26 81.4(3)
N5 Cu2 N7 C26 -70.4(3)
Cl2 Cu2 N7 C26 -172.4(3)
N6 Cu2 N8 C36 -166.3(4)
N7 Cu2 N8 C36 117.8(4)
N5 Cu2 N8 C36 -89.4(4)
Cl2 Cu2 N8 C36 11.5(4)
N6 Cu2 N8 C32 14.3(3)
N7 Cu2 N8 C32 -61.6(3)
N5 Cu2 N8 C32 91.2(3)
Cl2 Cu2 N8 C32 -167.9(3)
C23 N5 C19 O4 174.1(4)
Cu2 N5 C19 O4 -17.2(6)
C23 N5 C19 C20 -2.1(6)
Cu2 N5 C19 C20 166.6(3)
N5 C19 C20 C21 -2.1(7)
O4 C19 C20 C21 -178.4(4)
C19 C20 C21 C22 4.8(7)
C20 C21 C22 C23 -3.4(8)
C19 N5 C23 C22 3.6(7)
Cu2 N5 C23 C22 -167.3(4)
C19 N5 C23 C24 -176.4(4)
Cu2 N5 C23 C24 12.7(5)
C21 C22 C23 N5 -0.9(8)
C21 C22 C23 C24 179.0(5)
C25 N6 C24 C23 -72.8(5)
C31 N6 C24 C23 159.9(4)
Cu2 N6 C24 C23 44.3(4)
N5 C23 C24 N6 -37.8(5)
C22 C23 C24 N6 142.3(5)
C31 N6 C25 C26 -76.1(5)
C24 N6 C25 C26 159.1(4)
Cu2 N6 C25 C26 41.7(4)
C30 N7 C26 C27 6.4(7)
Cu2 N7 C26 C27 -166.4(4)
C30 N7 C26 C25 -172.1(4)
Cu2 N7 C26 C25 15.1(5)
N6 C25 C26 N7 -39.1(6)
N6 C25 C26 C27 142.5(5)
N7 C26 C27 C28 -4.1(8)
C25 C26 C27 C28 174.3(5)
C26 C27 C28 C29 -1.3(8)
C27 C28 C29 C30 4.3(8)
C26 N7 C30 O5 178.1(4)
Cu2 N7 C30 O5 -10.9(6)
C26 N7 C30 C29 -3.2(6)
Cu2 N7 C30 C29 167.8(3)
C28 C29 C30 N7 -2.1(7)
C28 C29 C30 O5 176.6(4)
C25 N6 C31 C32 162.9(4)
C24 N6 C31 C32 -71.2(5)
Cu2 N6 C31 C32 44.8(4)
C36 N8 C32 C33 6.3(7)
Cu2 N8 C32 C33 -174.3(4)
C36 N8 C32 C31 -171.9(4)
Cu2 N8 C32 C31 7.5(5)
N6 C31 C32 N8 -34.6(6)
N6 C31 C32 C33 147.2(5)
N8 C32 C33 C34 -3.1(8)
C31 C32 C33 C34 174.9(5)
C32 C33 C34 C35 -0.9(8)
C33 C34 C35 C36 1.6(8)
C32 N8 C36 O6 178.2(4)
Cu2 N8 C36 O6 -1.2(6)
C32 N8 C36 C35 -5.6(6)
Cu2 N8 C36 C35 175.1(3)
C34 C35 C36 N8 1.7(7)
C34 C35 C36 O6 178.0(5)
